data_4503158
loop_
_publ_author_name
'Wu, Tao'
'Li, Mian'
'Li, Dan'
'Huang, Xiao-Chun'

_publ_section_title
;
 Anionic CunInCluster-Based Architectures Induced by In Situ
 GeneratedN-Alkylated Cationic Triazolium Salts
;
_journal_issue 2
_journal_name_full 'Crystal Growth &amp; Design'
_journal_page_first 568
_journal_paper_doi 10.1021/cg070639f
_journal_volume 8
_journal_year 2008
_chemical_formula_sum 'C10 H16 Cu6 I5 N9'
_chemical_formula_weight 1278.06
_chemical_name_systematic
;
 ?
;
_space_group_IT_number 14
_symmetry_cell_setting monoclinic
_symmetry_space_group_name_Hall '-P 2ybc'
_symmetry_space_group_name_H-M 'P 1 21/c 1'
_atom_sites_solution_hydrogens geom
_atom_sites_solution_primary direct
_atom_sites_solution_secondary difmap
_audit_creation_method SHELXL-97
_cell_angle_alpha 90.00
_cell_angle_beta 102.795(2)
_cell_angle_gamma 90.00
_cell_formula_units_Z 4
_cell_length_a 10.6931(10)
_cell_length_b 14.4122(15)
_cell_length_c 17.5869(17)
_cell_measurement_temperature 293(2)
_cell_volume 2643.0(4)
_computing_structure_refinement 'SHELXL-97 (Sheldrick, 1997)'
_computing_structure_solution 'SHELXS-97 (Sheldrick, 1990)'
_diffrn_ambient_temperature 293(2)
_diffrn_measured_fraction_theta_full 0.928
_diffrn_measured_fraction_theta_max 0.928
_diffrn_radiation_monochromator graphite
_diffrn_radiation_source 'fine-focus sealed tube'
_diffrn_radiation_type MoK\a
_diffrn_radiation_wavelength 0.71073
_diffrn_reflns_av_R_equivalents 0.0400
_diffrn_reflns_av_sigmaI/netI 0.0704
_diffrn_reflns_limit_h_max 9
_diffrn_reflns_limit_h_min -13
_diffrn_reflns_limit_k_max 10
_diffrn_reflns_limit_k_min -18
_diffrn_reflns_limit_l_max 22
_diffrn_reflns_limit_l_min -22
_diffrn_reflns_number 12091
_diffrn_reflns_theta_full 27.86
_diffrn_reflns_theta_max 27.86
_diffrn_reflns_theta_min 1.85
_exptl_absorpt_coefficient_mu 10.599
_exptl_absorpt_correction_T_max 0.4843
_exptl_absorpt_correction_T_min 0.2993
_exptl_absorpt_correction_type none
_exptl_crystal_colour pale-green
_exptl_crystal_density_diffrn 3.212
_exptl_crystal_density_method 'not measured'
_exptl_crystal_description block
_exptl_crystal_F_000 2312
_exptl_crystal_size_max 0.15
_exptl_crystal_size_mid 0.10
_exptl_crystal_size_min 0.08
_refine_diff_density_max 2.656
_refine_diff_density_min -1.823
_refine_diff_density_rms 0.291
_refine_ls_extinction_method none
_refine_ls_goodness_of_fit_ref 0.972
_refine_ls_hydrogen_treatment mixed
_refine_ls_matrix_type full
_refine_ls_number_parameters 273
_refine_ls_number_reflns 5843
_refine_ls_number_restraints 13
_refine_ls_restrained_S_all 0.974
_refine_ls_R_factor_all 0.1121
_refine_ls_R_factor_gt 0.0617
_refine_ls_shift/su_max 0.000
_refine_ls_shift/su_mean 0.000
_refine_ls_structure_factor_coef Fsqd
_refine_ls_weighting_details 'calc w=1/[\s^2^(Fo^2^)+(0.0941P)^2^+0.0000P] where P=(Fo^2^+2Fc^2^)/3'
_refine_ls_weighting_scheme calc
_refine_ls_wR_factor_gt 0.1478
_refine_ls_wR_factor_ref 0.1778
_reflns_number_gt 3402
_reflns_number_total 5843
_reflns_threshold_expression >2sigma(I)
_cod_data_source_file cg070639f-file001.cif
_cod_data_source_block 4
_cod_depositor_comments
;
The following automatic conversions were performed:

'_symmetry_cell_setting' value 'Monoclinic' changed to 'monoclinic'
according to /home/saulius/struct/CIF-dictionaries/cif_core.dic
dictionary named 'cif_core.dic' version 2.4.1 from 2010-06-29.

Automatic conversion script
Id: cif_fix_values 1715 2011-07-08 13:25:40Z adriana 
;
_cod_original_sg_symbol_H-M P2(1)/c
_cod_database_code 4503158

loop_
_symmetry_equiv_pos_as_xyz
'x, y, z'
'-x, y+1/2, -z+1/2'
'-x, -y, -z'
'x, -y-1/2, z-1/2'

loop_
_atom_site_label
_atom_site_type_symbol
_atom_site_fract_x
_atom_site_fract_y
_atom_site_fract_z
_atom_site_U_iso_or_equiv
_atom_site_adp_type
_atom_site_occupancy
_atom_site_symmetry_multiplicity
_atom_site_calc_flag
_atom_site_refinement_flags
C9 C 0.392(2) 0.545(2) 0.3439(16) 0.20(2) Uani 1 1 d D
H9A H 0.3943 0.5305 0.2903 0.237 Uiso 1 1 calc R
H9B H 0.3039 0.5544 0.3479 0.237 Uiso 1 1 calc R
I1 I 0.85806(9) 0.25419(5) 0.10501(5) 0.0441(2) Uani 1 1 d .
I5 I 1.02753(8) 0.49875(5) 0.25368(4) 0.0390(2) Uani 1 1 d .
I3 I 0.84987(10) 0.25360(5) 0.35634(5) 0.0493(3) Uani 1 1 d .
I4 I 1.21598(10) 0.25419(6) 0.28131(6) 0.0588(3) Uani 1 1 d .
I2 I 0.60765(10) 0.45035(8) 0.19456(6) 0.0689(3) Uani 1 1 d .
Cu2 Cu 0.96737(18) 0.30448(12) 0.24745(10) 0.0577(5) Uani 1 1 d .
Cu6 Cu 1.0602(2) 0.15157(12) 0.18310(10) 0.0645(5) Uani 1 1 d .
Cu1 Cu 0.81751(18) 0.42923(11) 0.14666(10) 0.0557(5) Uani 1 1 d .
Cu3 Cu 0.81189(19) 0.42912(12) 0.30341(10) 0.0577(5) Uani 1 1 d .
Cu4 Cu 0.9431(2) 0.65237(14) 0.16567(11) 0.0745(6) Uani 1 1 d .
Cu5 Cu 1.0387(3) 0.24925(12) 0.00549(13) 0.0820(7) Uani 1 1 d .
C1 C 0.8554(14) 0.5622(9) -0.0595(7) 0.049(3) Uani 1 1 d .
H1 H 0.8540 0.5678 -0.1124 0.059 Uiso 1 1 calc R
N1 N 0.8347(10) 0.5054(7) 0.0535(6) 0.047(3) Uani 1 1 d .
N2 N 0.8841(10) 0.5898(6) 0.0642(5) 0.040(2) Uani 1 1 d .
N3 N 0.8950(10) 0.6275(7) -0.0036(6) 0.043(3) Uani 1 1 d .
N6 N 0.8289(10) 0.5050(7) 0.4014(6) 0.046(3) Uani 1 1 d .
N4 N 0.8947(11) 0.6256(7) 0.4734(6) 0.049(3) Uani 1 1 d .
N5 N 0.8772(10) 0.5921(7) 0.4028(6) 0.044(3) Uani 1 1 d .
C4 C 0.8124(13) 0.4862(9) 0.4720(7) 0.047(3) Uani 1 1 d .
H4 H 0.7794 0.4314 0.4875 0.057 Uiso 1 1 calc R
C3 C 0.8519(13) 0.5605(9) 0.5177(8) 0.048(3) Uani 1 1 d .
H3 H 0.8503 0.5662 0.5702 0.057 Uiso 1 1 calc R
C2 C 0.8177(15) 0.4863(10) -0.0231(8) 0.059(4) Uani 1 1 d .
H2 H 0.7858 0.4311 -0.0471 0.070 Uiso 1 1 calc R
N7 N 0.5521(17) 0.7301(13) 0.4422(10) 0.107(6) Uani 1 1 d D
N9 N 0.4724(17) 0.6231(15) 0.3732(13) 0.126(8) Uani 1 1 d D
N8 N 0.4703(18) 0.6603(16) 0.4413(12) 0.127(8) Uani 1 1 d D
C7 C 0.578(3) 0.788(2) 0.5107(14) 0.22(2) Uani 1 1 d D
H7A H 0.6095 0.8471 0.4958 0.268 Uiso 1 1 calc R
H7B H 0.6483 0.7597 0.5479 0.268 Uiso 1 1 calc R
C5 C 0.553(2) 0.6628(15) 0.3373(14) 0.147(11) Uani 1 1 d D
H5 H 0.5695 0.6456 0.2894 0.176 Uiso 1 1 calc R
C6 C 0.609(2) 0.7343(15) 0.3837(13) 0.129(10) Uani 1 1 d D
H6 H 0.6717 0.7756 0.3756 0.155 Uiso 1 1 calc R
C8 C 0.474(2) 0.809(2) 0.5535(18) 0.184(15) Uani 1 1 d D
H8A H 0.4002 0.8337 0.5175 0.276 Uiso 1 1 calc R
H8B H 0.5042 0.8541 0.5937 0.276 Uiso 1 1 calc R
H8C H 0.4500 0.7533 0.5764 0.276 Uiso 1 1 calc R
C10 C 0.456(4) 0.472(2) 0.399(2) 0.23(2) Uani 1 1 d D
H10A H 0.5382 0.4574 0.3876 0.347 Uiso 1 1 calc R
H10B H 0.4040 0.4168 0.3921 0.347 Uiso 1 1 calc R
H10C H 0.4680 0.4936 0.4512 0.347 Uiso 1 1 calc R

loop_
_atom_site_aniso_label
_atom_site_aniso_U_11
_atom_site_aniso_U_22
_atom_site_aniso_U_33
_atom_site_aniso_U_23
_atom_site_aniso_U_13
_atom_site_aniso_U_12
C9 0.060(15) 0.35(5) 0.18(3) -0.17(4) 0.039(17) -0.07(2)
I1 0.0683(6) 0.0290(4) 0.0339(4) -0.0030(3) 0.0087(4) 0.0026(4)
I5 0.0596(5) 0.0260(4) 0.0315(4) -0.0005(3) 0.0101(3) -0.0006(4)
I3 0.0779(7) 0.0320(4) 0.0410(5) 0.0047(3) 0.0196(5) -0.0008(4)
I4 0.0660(6) 0.0402(5) 0.0654(7) -0.0003(4) 0.0044(5) -0.0027(4)
I2 0.0586(6) 0.0879(8) 0.0593(7) -0.0074(6) 0.0111(5) 0.0039(5)
Cu2 0.0807(13) 0.0536(11) 0.0393(9) 0.0026(8) 0.0141(9) 0.0090(9)
Cu6 0.1024(15) 0.0480(10) 0.0454(10) -0.0060(8) 0.0215(10) 0.0014(10)
Cu1 0.0836(13) 0.0389(9) 0.0483(10) 0.0053(8) 0.0227(9) -0.0050(8)
Cu3 0.0865(13) 0.0438(9) 0.0415(9) -0.0093(8) 0.0113(9) -0.0058(9)
Cu4 0.1172(17) 0.0555(12) 0.0486(11) -0.0086(9) 0.0140(11) 0.0025(11)
Cu5 0.153(2) 0.0347(10) 0.0649(14) 0.0140(9) 0.0376(14) 0.0017(11)
C1 0.084(10) 0.043(7) 0.023(6) -0.007(5) 0.015(6) 0.011(7)
N1 0.068(7) 0.032(6) 0.041(6) 0.006(5) 0.009(5) 0.005(5)
N2 0.071(7) 0.024(5) 0.030(5) 0.004(4) 0.022(5) 0.007(5)
N3 0.066(7) 0.033(5) 0.032(6) 0.003(4) 0.018(5) 0.000(5)
N6 0.066(7) 0.032(5) 0.041(6) -0.007(5) 0.014(5) -0.011(5)
N4 0.075(8) 0.031(5) 0.042(6) -0.003(5) 0.016(6) 0.001(5)
N5 0.065(7) 0.041(6) 0.027(5) 0.004(5) 0.010(5) 0.002(5)
C4 0.071(9) 0.037(7) 0.035(7) 0.006(6) 0.014(6) -0.006(6)
C3 0.069(9) 0.047(8) 0.032(7) 0.005(6) 0.022(6) 0.011(7)
C2 0.086(11) 0.041(8) 0.049(9) -0.008(7) 0.016(8) -0.004(7)
N7 0.109(15) 0.137(18) 0.068(12) 0.003(11) 0.007(11) 0.045(13)
N9 0.079(13) 0.19(2) 0.130(19) -0.011(18) 0.067(13) 0.012(14)
N8 0.097(14) 0.17(2) 0.117(17) -0.042(15) 0.036(12) -0.060(14)
C7 0.21(4) 0.36(5) 0.10(2) -0.01(3) 0.02(2) -0.14(4)
C5 0.19(3) 0.13(2) 0.13(2) -0.063(19) 0.04(2) -0.03(2)
C6 0.15(2) 0.15(3) 0.11(2) -0.005(17) 0.08(2) 0.011(18)
C8 0.11(2) 0.23(4) 0.19(3) -0.11(3) 0.00(2) 0.03(2)
C10 0.22(4) 0.18(4) 0.30(6) -0.02(4) 0.06(4) 0.06(3)

loop_
_atom_type_symbol
_atom_type_description
_atom_type_scat_dispersion_real
_atom_type_scat_dispersion_imag
_atom_type_scat_source
C C 0.0033 0.0016 'International Tables Vol C Tables 4.2.6.8 and 6.1.1.4'
H H 0.0000 0.0000 'International Tables Vol C Tables 4.2.6.8 and 6.1.1.4'
N N 0.0061 0.0033 'International Tables Vol C Tables 4.2.6.8 and 6.1.1.4'
Cu Cu 0.3201 1.2651 'International Tables Vol C Tables 4.2.6.8 and 6.1.1.4'
I I -0.4742 1.8119 'International Tables Vol C Tables 4.2.6.8 and 6.1.1.4'

loop_
_geom_angle_atom_site_label_1
_geom_angle_atom_site_label_2
_geom_angle_atom_site_label_3
_geom_angle
_geom_angle_site_symmetry_1
_geom_angle_site_symmetry_3
N9 C9 C10 100(2) . .
N9 C9 H9A 111.8 . .
C10 C9 H9A 111.8 . .
N9 C9 H9B 111.8 . .
C10 C9 H9B 111.8 . .
H9A C9 H9B 109.5 . .
Cu2 I1 Cu1 62.93(6) . .
Cu2 I1 Cu6 62.13(6) . .
Cu1 I1 Cu6 121.97(6) . .
Cu2 I1 Cu5 111.74(8) . .
Cu1 I1 Cu5 111.04(6) . .
Cu6 I1 Cu5 74.28(7) . .
Cu6 I5 Cu4 58.46(6) 2_755 .
Cu6 I5 Cu1 105.56(6) 2_755 .
Cu4 I5 Cu1 78.04(6) . .
Cu6 I5 Cu3 77.44(6) 2_755 .
Cu4 I5 Cu3 105.83(7) . .
Cu1 I5 Cu3 59.26(5) . .
Cu6 I5 Cu2 135.20(6) 2_755 .
Cu4 I5 Cu2 136.43(6) . .
Cu1 I5 Cu2 58.77(5) . .
Cu3 I5 Cu2 58.25(5) . .
Cu2 I3 Cu3 62.89(6) . .
Cu2 I3 Cu4 60.90(6) . 2_745
Cu3 I3 Cu4 120.93(7) . 2_745
Cu2 I3 Cu5 108.12(7) . 4_566
Cu3 I3 Cu5 110.07(6) . 4_566
Cu4 I3 Cu5 72.68(7) 2_745 4_566
Cu4 I4 Cu6 62.32(7) 2_745 .
Cu4 I4 Cu2 62.22(7) 2_745 .
Cu6 I4 Cu2 63.07(6) . .
Cu1 I2 Cu3 64.85(6) . .
I3 Cu2 I1 115.92(8) . .
I3 Cu2 I4 111.93(7) . .
I1 Cu2 I4 110.27(7) . .
I3 Cu2 Cu4 61.95(7) . 2_745
I1 Cu2 Cu4 109.92(8) . 2_745
I4 Cu2 Cu4 56.75(6) . 2_745
I3 Cu2 Cu6 110.54(8) . .
I1 Cu2 Cu6 60.80(6) . .
I4 Cu2 Cu6 56.54(6) . .
Cu4 Cu2 Cu6 58.23(7) 2_745 .
I3 Cu2 Cu3 59.93(6) . .
I1 Cu2 Cu3 110.05(8) . .
I4 Cu2 Cu3 137.44(8) . .
Cu4 Cu2 Cu3 119.12(9) 2_745 .
Cu6 Cu2 Cu3 164.00(10) . .
I3 Cu2 Cu1 110.27(8) . .
I1 Cu2 Cu1 59.73(5) . .
I4 Cu2 Cu1 135.95(8) . .
Cu4 Cu2 Cu1 164.36(10) 2_745 .
Cu6 Cu2 Cu1 117.71(8) . .
Cu3 Cu2 Cu1 59.97(6) . .
I3 Cu2 I5 112.66(6) . .
I1 Cu2 I5 110.79(6) . .
I4 Cu2 I5 92.99(6) . .
Cu4 Cu2 I5 135.76(8) 2_745 .
Cu6 Cu2 I5 134.16(8) . .
Cu3 Cu2 I5 60.08(5) . .
Cu1 Cu2 I5 58.97(5) . .
N5 Cu6 I4 118.8(3) 2_745 .
N5 Cu6 Cu4 147.7(3) 2_745 2_745
I4 Cu6 Cu4 58.66(7) . 2_745
N5 Cu6 I5 99.6(3) 2_745 2_745
I4 Cu6 I5 114.79(7) . 2_745
Cu4 Cu6 I5 60.99(6) 2_745 2_745
N5 Cu6 I1 102.4(3) 2_745 .
I4 Cu6 I1 110.38(7) . .
Cu4 Cu6 I1 108.41(8) 2_745 .
I5 Cu6 I1 109.75(8) 2_745 .
N5 Cu6 Cu2 150.7(3) 2_745 .
I4 Cu6 Cu2 60.39(6) . .
Cu4 Cu6 Cu2 60.16(7) 2_745 .
I5 Cu6 Cu2 106.88(8) 2_745 .
I1 Cu6 Cu2 57.07(6) . .
N1 Cu1 I2 116.3(3) . .
N1 Cu1 I1 103.9(3) . .
I2 Cu1 I1 113.80(7) . .
N1 Cu1 Cu3 146.7(3) . .
I2 Cu1 Cu3 57.58(6) . .
I1 Cu1 Cu3 108.11(7) . .
N1 Cu1 Cu2 136.9(3) . .
I2 Cu1 Cu2 106.78(7) . .
I1 Cu1 Cu2 57.34(5) . .
Cu3 Cu1 Cu2 60.01(6) . .
N1 Cu1 I5 98.6(3) . .
I2 Cu1 I5 111.52(7) . .
I1 Cu1 I5 111.59(7) . .
Cu3 Cu1 I5 61.22(6) . .
Cu2 Cu1 I5 62.26(6) . .
N6 Cu3 I2 118.1(3) . .
N6 Cu3 I3 103.6(3) . .
I2 Cu3 I3 113.90(7) . .
N6 Cu3 Cu1 146.4(3) . .
I2 Cu3 Cu1 57.58(6) . .
I3 Cu3 Cu1 108.02(7) . .
N6 Cu3 Cu2 135.1(3) . .
I2 Cu3 Cu2 106.78(7) . .
I3 Cu3 Cu2 57.18(5) . .
Cu1 Cu3 Cu2 60.02(6) . .
N6 Cu3 I5 98.4(3) . .
I2 Cu3 I5 110.03(7) . .
I3 Cu3 I5 111.68(7) . .
Cu1 Cu3 I5 59.52(6) . .
Cu2 Cu3 I5 61.67(6) . .
N2 Cu4 I4 118.9(3) . 2_755
N2 Cu4 Cu6 145.8(3) . 2_755
I4 Cu4 Cu6 59.03(7) 2_755 2_755
N2 Cu4 Cu2 151.3(3) . 2_755
I4 Cu4 Cu2 61.04(6) 2_755 2_755
Cu6 Cu4 Cu2 61.61(7) 2_755 2_755
N2 Cu4 I5 98.1(3) . .
I4 Cu4 I5 114.71(8) 2_755 .
Cu6 Cu4 I5 60.55(6) 2_755 .
Cu2 Cu4 I5 107.64(8) 2_755 .
N2 Cu4 I3 102.8(3) . 2_755
I4 Cu4 I3 111.47(8) 2_755 2_755
Cu6 Cu4 I3 109.36(9) 2_755 2_755
Cu2 Cu4 I3 57.15(6) 2_755 2_755
I5 Cu4 I3 109.51(9) . 2_755
N3 Cu5 N4 137.7(5) 3_765 2_745
N3 Cu5 I1 106.7(3) 3_765 .
N4 Cu5 I1 100.1(3) 2_745 .
N3 Cu5 I3 100.5(3) 3_765 4_565
N4 Cu5 I3 108.1(3) 2_745 4_565
I1 Cu5 I3 97.01(9) . 4_565
N3 C1 C2 106.9(11) . .
N3 C1 H1 126.5 . .
C2 C1 H1 126.5 . .
N2 N1 C2 106.9(10) . .
N2 N1 Cu1 119.4(8) . .
C2 N1 Cu1 133.3(9) . .
N1 N2 N3 111.0(9) . .
N1 N2 Cu4 125.9(7) . .
N3 N2 Cu4 123.1(7) . .
N2 N3 C1 106.7(10) . .
N2 N3 Cu5 119.8(8) . 3_765
C1 N3 Cu5 133.4(9) . 3_765
C4 N6 N5 107.6(10) . .
C4 N6 Cu3 133.4(9) . .
N5 N6 Cu3 118.7(8) . .
N5 N4 C3 107.1(10) . .
N5 N4 Cu5 119.7(8) . 2_755
C3 N4 Cu5 133.2(9) . 2_755
N4 N5 N6 109.5(9) . .
N4 N5 Cu6 124.4(8) . 2_755
N6 N5 Cu6 125.3(8) . 2_755
N6 C4 C3 108.0(11) . .
N6 C4 H4 126.0 . .
C3 C4 H4 126.0 . .
C4 C3 N4 107.8(11) . .
C4 C3 H3 126.1 . .
N4 C3 H3 126.1 . .
N1 C2 C1 108.4(12) . .
N1 C2 H2 125.8 . .
C1 C2 H2 125.8 . .
C6 N7 N8 116(2) . .
C6 N7 C7 126(2) . .
N8 N7 C7 117(2) . .
C5 N9 N8 114(2) . .
C5 N9 C9 125(2) . .
N8 N9 C9 121(2) . .
N9 N8 N7 100.1(18) . .
N7 C7 C8 120(2) . .
N7 C7 H7A 107.2 . .
C8 C7 H7A 107.2 . .
N7 C7 H7B 107.2 . .
C8 C7 H7B 107.2 . .
H7A C7 H7B 106.9 . .
N9 C5 C6 107(2) . .
N9 C5 H5 126.6 . .
C6 C5 H5 126.6 . .
N7 C6 C5 103(2) . .
N7 C6 H6 128.7 . .
C5 C6 H6 128.7 . .
C7 C8 H8A 109.5 . .
C7 C8 H8B 109.5 . .
H8A C8 H8B 109.5 . .
C7 C8 H8C 109.5 . .
H8A C8 H8C 109.5 . .
H8B C8 H8C 109.5 . .
C9 C10 H10A 109.5 . .
C9 C10 H10B 109.5 . .
H10A C10 H10B 109.5 . .
C9 C10 H10C 109.5 . .
H10A C10 H10C 109.5 . .
H10B C10 H10C 109.5 . .

loop_
_geom_bond_atom_site_label_1
_geom_bond_atom_site_label_2
_geom_bond_distance
_geom_bond_site_symmetry_2
C9 N9 1.444(17) .
C9 C10 1.488(19) .
C9 H9A 0.9700 .
C9 H9B 0.9700 .
I1 Cu2 2.6211(19) .
I1 Cu1 2.6888(19) .
I1 Cu6 2.726(2) .
I1 Cu5 2.881(3) .
I5 Cu6 2.725(2) 2_755
I5 Cu4 2.737(2) .
I5 Cu1 2.778(2) .
I5 Cu3 2.825(2) .
I5 Cu2 2.869(2) .
I3 Cu2 2.617(2) .
I3 Cu3 2.6949(19) .
I3 Cu4 2.749(3) 2_745
I3 Cu5 2.935(3) 4_566
I4 Cu4 2.573(2) 2_745
I4 Cu6 2.583(2) .
I4 Cu2 2.692(2) .
I2 Cu1 2.584(2) .
I2 Cu3 2.584(2) .
Cu2 Cu4 2.722(3) 2_745
Cu2 Cu6 2.760(3) .
Cu2 Cu3 2.772(3) .
Cu2 Cu1 2.772(2) .
Cu6 N5 1.978(10) 2_745
Cu6 Cu4 2.668(3) 2_745
Cu6 I5 2.725(2) 2_745
Cu1 N1 2.014(10) .
Cu1 Cu3 2.771(2) .
Cu3 N6 2.014(10) .
Cu4 N2 1.975(10) .
Cu4 I4 2.573(2) 2_755
Cu4 Cu6 2.668(3) 2_755
Cu4 Cu2 2.722(3) 2_755
Cu4 I3 2.749(3) 2_755
Cu5 N3 1.915(10) 3_765
Cu5 N4 1.924(10) 2_745
Cu5 I3 2.935(3) 4_565
C1 N3 1.359(15) .
C1 C2 1.373(18) .
C1 H1 0.9300 .
N1 N2 1.323(13) .
N1 C2 1.346(16) .
N2 N3 1.339(12) .
N3 Cu5 1.915(10) 3_765
N6 C4 1.321(15) .
N6 N5 1.356(13) .
N4 N5 1.306(13) .
N4 C3 1.363(15) .
N4 Cu5 1.924(10) 2_755
N5 Cu6 1.978(10) 2_755
C4 C3 1.349(17) .
C4 H4 0.9300 .
C3 H3 0.9300 .
C2 H2 0.9300 .
N7 C6 1.309(16) .
N7 N8 1.331(16) .
N7 C7 1.442(18) .
N9 C5 1.310(17) .
N9 N8 1.317(15) .
C7 C8 1.509(18) .
C7 H7A 0.9700 .
C7 H7B 0.9700 .
C5 C6 1.367(17) .
C5 H5 0.9300 .
C6 H6 0.9300 .
C8 H8A 0.9600 .
C8 H8B 0.9600 .
C8 H8C 0.9600 .
C10 H10A 0.9600 .
C10 H10B 0.9600 .
C10 H10C 0.9600 .

loop_
_geom_torsion_atom_site_label_1
_geom_torsion_atom_site_label_2
_geom_torsion_atom_site_label_3
_geom_torsion_atom_site_label_4
_geom_torsion
_geom_torsion_site_symmetry_1
_geom_torsion_site_symmetry_4
Cu3 I3 Cu2 I1 -99.16(8) . .
Cu4 I3 Cu2 I1 99.81(9) 2_745 .
Cu5 I3 Cu2 I1 157.08(7) 4_566 .
Cu3 I3 Cu2 I4 133.19(9) . .
Cu4 I3 Cu2 I4 -27.85(7) 2_745 .
Cu5 I3 Cu2 I4 29.42(9) 4_566 .
Cu3 I3 Cu2 Cu4 161.04(8) . 2_745
Cu5 I3 Cu2 Cu4 57.27(7) 4_566 2_745
Cu3 I3 Cu2 Cu6 -165.75(10) . .
Cu4 I3 Cu2 Cu6 33.21(8) 2_745 .
Cu5 I3 Cu2 Cu6 90.48(9) 4_566 .
Cu4 I3 Cu2 Cu3 -161.04(8) 2_745 .
Cu5 I3 Cu2 Cu3 -103.77(6) 4_566 .
Cu3 I3 Cu2 Cu1 -33.86(7) . .
Cu4 I3 Cu2 Cu1 165.10(10) 2_745 .
Cu5 I3 Cu2 Cu1 -137.63(7) 4_566 .
Cu3 I3 Cu2 I5 29.95(6) . .
Cu4 I3 Cu2 I5 -131.09(9) 2_745 .
Cu5 I3 Cu2 I5 -73.82(8) 4_566 .
Cu1 I1 Cu2 I3 99.34(8) . .
Cu6 I1 Cu2 I3 -100.09(9) . .
Cu5 I1 Cu2 I3 -157.35(7) . .
Cu1 I1 Cu2 I4 -132.19(9) . .
Cu6 I1 Cu2 I4 28.38(7) . .
Cu5 I1 Cu2 I4 -28.88(9) . .
Cu1 I1 Cu2 Cu4 167.01(10) . 2_745
Cu6 I1 Cu2 Cu4 -32.42(8) . 2_745
Cu5 I1 Cu2 Cu4 -89.68(9) . 2_745
Cu1 I1 Cu2 Cu6 -160.57(8) . .
Cu5 I1 Cu2 Cu6 -57.26(7) . .
Cu1 I1 Cu2 Cu3 33.90(7) . .
Cu6 I1 Cu2 Cu3 -165.53(10) . .
Cu5 I1 Cu2 Cu3 137.21(7) . .
Cu6 I1 Cu2 Cu1 160.57(8) . .
Cu5 I1 Cu2 Cu1 103.31(7) . .
Cu1 I1 Cu2 I5 -30.67(6) . .
Cu6 I1 Cu2 I5 129.90(9) . .
Cu5 I1 Cu2 I5 72.65(8) . .
Cu4 I4 Cu2 I3 29.54(7) 2_745 .
Cu6 I4 Cu2 I3 100.79(8) . .
Cu4 I4 Cu2 I1 -101.08(9) 2_745 .
Cu6 I4 Cu2 I1 -29.83(7) . .
Cu6 I4 Cu2 Cu4 71.26(7) . 2_745
Cu4 I4 Cu2 Cu6 -71.26(7) 2_745 .
Cu4 I4 Cu2 Cu3 98.42(13) 2_745 .
Cu6 I4 Cu2 Cu3 169.67(14) . .
Cu4 I4 Cu2 Cu1 -168.06(13) 2_745 .
Cu6 I4 Cu2 Cu1 -96.81(12) . .
Cu4 I4 Cu2 I5 145.45(8) 2_745 .
Cu6 I4 Cu2 I5 -143.30(7) . .
Cu6 I5 Cu2 I3 -20.30(12) 2_755 .
Cu4 I5 Cu2 I3 -109.24(10) . .
Cu1 I5 Cu2 I3 -100.77(8) . .
Cu3 I5 Cu2 I3 -29.90(6) . .
Cu6 I5 Cu2 I1 111.41(9) 2_755 .
Cu4 I5 Cu2 I1 22.47(13) . .
Cu1 I5 Cu2 I1 30.94(7) . .
Cu3 I5 Cu2 I1 101.81(8) . .
Cu6 I5 Cu2 I4 -135.57(8) 2_755 .
Cu4 I5 Cu2 I4 135.49(9) . .
Cu1 I5 Cu2 I4 143.95(8) . .
Cu3 I5 Cu2 I4 -145.18(7) . .
Cu6 I5 Cu2 Cu4 -92.74(14) 2_755 2_745
Cu4 I5 Cu2 Cu4 178.32(6) . 2_745
Cu1 I5 Cu2 Cu4 -173.22(14) . 2_745
Cu3 I5 Cu2 Cu4 -102.34(13) . 2_745
Cu6 I5 Cu2 Cu6 -179.61(6) 2_755 .
Cu4 I5 Cu2 Cu6 91.45(14) . .
Cu1 I5 Cu2 Cu6 99.92(12) . .
Cu3 I5 Cu2 Cu6 170.79(13) . .
Cu6 I5 Cu2 Cu3 9.60(10) 2_755 .
Cu4 I5 Cu2 Cu3 -79.34(10) . .
Cu1 I5 Cu2 Cu3 -70.87(7) . .
Cu6 I5 Cu2 Cu1 80.47(9) 2_755 .
Cu4 I5 Cu2 Cu1 -8.46(11) . .
Cu3 I5 Cu2 Cu1 70.87(7) . .
Cu4 I4 Cu6 N5 -142.6(4) 2_745 2_745
Cu2 I4 Cu6 N5 146.3(4) . 2_745
Cu2 I4 Cu6 Cu4 -71.10(8) . 2_745
Cu4 I4 Cu6 I5 -24.96(8) 2_745 2_745
Cu2 I4 Cu6 I5 -96.06(9) . 2_745
Cu4 I4 Cu6 I1 99.69(9) 2_745 .
Cu2 I4 Cu6 I1 28.59(7) . .
Cu4 I4 Cu6 Cu2 71.10(8) 2_745 .
Cu2 I1 Cu6 N5 -157.1(3) . 2_745
Cu1 I1 Cu6 N5 -136.7(3) . 2_745
Cu5 I1 Cu6 N5 -31.4(3) . 2_745
Cu2 I1 Cu6 I4 -29.72(7) . .
Cu1 I1 Cu6 I4 -9.28(11) . .
Cu5 I1 Cu6 I4 96.03(8) . .
Cu2 I1 Cu6 Cu4 32.82(8) . 2_745
Cu1 I1 Cu6 Cu4 53.26(11) . 2_745
Cu5 I1 Cu6 Cu4 158.56(10) . 2_745
Cu2 I1 Cu6 I5 97.77(8) . 2_745
Cu1 I1 Cu6 I5 118.20(7) . 2_745
Cu5 I1 Cu6 I5 -136.49(8) . 2_745
Cu1 I1 Cu6 Cu2 20.43(8) . .
Cu5 I1 Cu6 Cu2 125.74(7) . .
I3 Cu2 Cu6 N5 159.9(6) . 2_745
I1 Cu2 Cu6 N5 50.9(6) . 2_745
I4 Cu2 Cu6 N5 -96.8(7) . 2_745
Cu4 Cu2 Cu6 N5 -165.5(7) 2_745 2_745
Cu3 Cu2 Cu6 N5 109.3(7) . 2_745
Cu1 Cu2 Cu6 N5 31.9(7) . 2_745
I5 Cu2 Cu6 N5 -40.5(7) . 2_745
I3 Cu2 Cu6 I4 -103.32(8) . .
I1 Cu2 Cu6 I4 147.69(7) . .
Cu4 Cu2 Cu6 I4 -68.67(7) 2_745 .
Cu3 Cu2 Cu6 I4 -153.9(3) . .
Cu1 Cu2 Cu6 I4 128.76(10) . .
I5 Cu2 Cu6 I4 56.31(10) . .
I3 Cu2 Cu6 Cu4 -34.65(9) . 2_745
I1 Cu2 Cu6 Cu4 -143.64(9) . 2_745
I4 Cu2 Cu6 Cu4 68.67(7) . 2_745
Cu3 Cu2 Cu6 Cu4 -85.2(3) . 2_745
Cu1 Cu2 Cu6 Cu4 -162.57(11) . 2_745
I5 Cu2 Cu6 Cu4 124.98(12) . 2_745
I3 Cu2 Cu6 I5 6.04(11) . 2_745
I1 Cu2 Cu6 I5 -102.95(8) . 2_745
I4 Cu2 Cu6 I5 109.36(8) . 2_745
Cu4 Cu2 Cu6 I5 40.69(8) 2_745 2_745
Cu3 Cu2 Cu6 I5 -44.5(3) . 2_745
Cu1 Cu2 Cu6 I5 -121.89(9) . 2_745
I5 Cu2 Cu6 I5 165.66(8) . 2_745
I3 Cu2 Cu6 I1 108.99(8) . .
I4 Cu2 Cu6 I1 -147.69(7) . .
Cu4 Cu2 Cu6 I1 143.64(9) 2_745 .
Cu3 Cu2 Cu6 I1 58.4(3) . .
Cu1 Cu2 Cu6 I1 -18.93(8) . .
I5 Cu2 Cu6 I1 -91.38(10) . .
Cu3 I2 Cu1 N1 -142.2(4) . .
Cu3 I2 Cu1 I1 97.03(8) . .
Cu3 I2 Cu1 Cu2 35.91(7) . .
Cu3 I2 Cu1 I5 -30.28(6) . .
Cu2 I1 Cu1 N1 137.2(3) . .
Cu6 I1 Cu1 N1 117.0(3) . .
Cu5 I1 Cu1 N1 32.8(3) . .
Cu2 I1 Cu1 I2 -95.29(8) . .
Cu6 I1 Cu1 I2 -115.57(9) . .
Cu5 I1 Cu1 I2 160.29(8) . .
Cu2 I1 Cu1 Cu3 -33.47(8) . .
Cu6 I1 Cu1 Cu3 -53.75(11) . .
Cu5 I1 Cu1 Cu3 -137.90(9) . .
Cu6 I1 Cu1 Cu2 -20.28(8) . .
Cu5 I1 Cu1 Cu2 -104.42(8) . .
Cu2 I1 Cu1 I5 31.99(7) . .
Cu6 I1 Cu1 I5 11.71(10) . .
Cu5 I1 Cu1 I5 -72.44(9) . .
I3 Cu2 Cu1 N1 176.5(5) . .
I1 Cu2 Cu1 N1 -74.6(5) . .
I4 Cu2 Cu1 N1 13.9(5) . .
Cu4 Cu2 Cu1 N1 -126.2(5) 2_745 .
Cu6 Cu2 Cu1 N1 -55.4(5) . .
Cu3 Cu2 Cu1 N1 142.7(5) . .
I5 Cu2 Cu1 N1 71.6(5) . .
I3 Cu2 Cu1 I2 -1.01(10) . .
I1 Cu2 Cu1 I2 107.89(8) . .
I4 Cu2 Cu1 I2 -163.62(9) . .
Cu4 Cu2 Cu1 I2 56.3(4) 2_745 .
Cu6 Cu2 Cu1 I2 127.04(9) . .
Cu3 Cu2 Cu1 I2 -34.86(7) . .
I5 Cu2 Cu1 I2 -105.92(7) . .
I3 Cu2 Cu1 I1 -108.91(8) . .
I4 Cu2 Cu1 I1 88.49(11) . .
Cu4 Cu2 Cu1 I1 -51.6(3) 2_745 .
Cu6 Cu2 Cu1 I1 19.15(8) . .
Cu3 Cu2 Cu1 I1 -142.76(8) . .
I5 Cu2 Cu1 I1 146.19(7) . .
I3 Cu2 Cu1 Cu3 33.85(7) . .
I1 Cu2 Cu1 Cu3 142.76(8) . .
I4 Cu2 Cu1 Cu3 -128.76(12) . .
Cu4 Cu2 Cu1 Cu3 91.2(3) 2_745 .
Cu6 Cu2 Cu1 Cu3 161.90(11) . .
I5 Cu2 Cu1 Cu3 -71.06(6) . .
I3 Cu2 Cu1 I5 104.90(7) . .
I1 Cu2 Cu1 I5 -146.19(7) . .
I4 Cu2 Cu1 I5 -57.70(11) . .
Cu4 Cu2 Cu1 I5 162.2(3) 2_745 .
Cu6 Cu2 Cu1 I5 -127.04(10) . .
Cu3 Cu2 Cu1 I5 71.06(6) . .
Cu6 I5 Cu1 N1 87.2(3) 2_755 .
Cu4 I5 Cu1 N1 35.1(3) . .
Cu3 I5 Cu1 N1 151.8(3) . .
Cu2 I5 Cu1 N1 -139.0(3) . .
Cu6 I5 Cu1 I2 -35.59(8) 2_755 .
Cu4 I5 Cu1 I2 -87.71(8) . .
Cu3 I5 Cu1 I2 29.06(6) . .
Cu2 I5 Cu1 I2 98.24(8) . .
Cu6 I5 Cu1 I1 -164.09(6) 2_755 .
Cu4 I5 Cu1 I1 143.79(8) . .
Cu3 I5 Cu1 I1 -99.44(7) . .
Cu2 I5 Cu1 I1 -30.26(6) . .
Cu6 I5 Cu1 Cu3 -64.65(6) 2_755 .
Cu4 I5 Cu1 Cu3 -116.77(7) . .
Cu2 I5 Cu1 Cu3 69.18(6) . .
Cu6 I5 Cu1 Cu2 -133.83(7) 2_755 .
Cu4 I5 Cu1 Cu2 174.05(7) . .
Cu3 I5 Cu1 Cu2 -69.18(6) . .
Cu1 I2 Cu3 N6 141.2(3) . .
Cu1 I2 Cu3 I3 -96.86(8) . .
Cu1 I2 Cu3 Cu2 -35.91(7) . .
Cu1 I2 Cu3 I5 29.41(6) . .
Cu2 I3 Cu3 N6 -135.2(3) . .
Cu4 I3 Cu3 N6 -115.9(3) 2_745 .
Cu5 I3 Cu3 N6 -34.6(3) 4_566 .
Cu2 I3 Cu3 I2 95.16(8) . .
Cu4 I3 Cu3 I2 114.49(9) 2_745 .
Cu5 I3 Cu3 I2 -164.17(8) 4_566 .
Cu2 I3 Cu3 Cu1 33.36(8) . .
Cu4 I3 Cu3 Cu1 52.69(11) 2_745 .
Cu5 I3 Cu3 Cu1 134.03(8) 4_566 .
Cu4 I3 Cu3 Cu2 19.33(8) 2_745 .
Cu5 I3 Cu3 Cu2 100.66(8) 4_566 .
Cu2 I3 Cu3 I5 -30.23(6) . .
Cu4 I3 Cu3 I5 -10.90(10) 2_745 .
Cu5 I3 Cu3 I5 70.43(9) 4_566 .
N1 Cu1 Cu3 N6 -3.5(9) . .
I2 Cu1 Cu3 N6 -92.9(6) . .
I1 Cu1 Cu3 N6 159.9(6) . .
Cu2 Cu1 Cu3 N6 127.5(6) . .
I5 Cu1 Cu3 N6 54.7(6) . .
N1 Cu1 Cu3 I2 89.4(6) . .
I1 Cu1 Cu3 I2 -107.17(8) . .
Cu2 Cu1 Cu3 I2 -139.59(8) . .
I5 Cu1 Cu3 I2 147.64(7) . .
N1 Cu1 Cu3 I3 -163.3(6) . .
I2 Cu1 Cu3 I3 107.34(8) . .
I1 Cu1 Cu3 I3 0.17(10) . .
Cu2 Cu1 Cu3 I3 -32.25(7) . .
I5 Cu1 Cu3 I3 -105.03(7) . .
N1 Cu1 Cu3 Cu2 -131.0(6) . .
I2 Cu1 Cu3 Cu2 139.59(8) . .
I1 Cu1 Cu3 Cu2 32.42(7) . .
I5 Cu1 Cu3 Cu2 -72.78(6) . .
N1 Cu1 Cu3 I5 -58.2(6) . .
I2 Cu1 Cu3 I5 -147.64(7) . .
I1 Cu1 Cu3 I5 105.20(8) . .
Cu2 Cu1 Cu3 I5 72.78(6) . .
I3 Cu2 Cu3 N6 75.6(4) . .
I1 Cu2 Cu3 N6 -175.4(4) . .
I4 Cu2 Cu3 N6 -14.8(5) . .
Cu4 Cu2 Cu3 N6 56.4(4) 2_745 .
Cu6 Cu2 Cu3 N6 132.3(5) . .
Cu1 Cu2 Cu3 N6 -141.5(4) . .
I5 Cu2 Cu3 N6 -72.3(4) . .
I3 Cu2 Cu3 I2 -108.00(8) . .
I1 Cu2 Cu3 I2 1.05(10) . .
I4 Cu2 Cu3 I2 161.58(10) . .
Cu4 Cu2 Cu3 I2 -127.16(10) 2_745 .
Cu6 Cu2 Cu3 I2 -51.3(3) . .
Cu1 Cu2 Cu3 I2 34.86(7) . .
I5 Cu2 Cu3 I2 104.11(7) . .
I1 Cu2 Cu3 I3 109.05(8) . .
I4 Cu2 Cu3 I3 -90.42(11) . .
Cu4 Cu2 Cu3 I3 -19.16(9) 2_745 .
Cu6 Cu2 Cu3 I3 56.7(3) . .
Cu1 Cu2 Cu3 I3 142.86(8) . .
I5 Cu2 Cu3 I3 -147.89(6) . .
I3 Cu2 Cu3 Cu1 -142.86(8) . .
I1 Cu2 Cu3 Cu1 -33.81(7) . .
I4 Cu2 Cu3 Cu1 126.72(13) . .
Cu4 Cu2 Cu3 Cu1 -162.02(11) 2_745 .
Cu6 Cu2 Cu3 Cu1 -86.1(3) . .
I5 Cu2 Cu3 Cu1 69.25(6) . .
I3 Cu2 Cu3 I5 147.89(6) . .
I1 Cu2 Cu3 I5 -103.06(7) . .
I4 Cu2 Cu3 I5 57.47(11) . .
Cu4 Cu2 Cu3 I5 128.73(10) 2_745 .
Cu6 Cu2 Cu3 I5 -155.4(3) . .
Cu1 Cu2 Cu3 I5 -69.25(6) . .
Cu6 I5 Cu3 N6 -36.0(3) 2_755 .
Cu4 I5 Cu3 N6 -87.6(3) . .
Cu1 I5 Cu3 N6 -152.8(3) . .
Cu2 I5 Cu3 N6 137.1(3) . .
Cu6 I5 Cu3 I2 88.14(7) 2_755 .
Cu4 I5 Cu3 I2 36.47(8) . .
Cu1 I5 Cu3 I2 -28.74(6) . .
Cu2 I5 Cu3 I2 -98.78(8) . .
Cu6 I5 Cu3 I3 -144.35(7) 2_755 .
Cu4 I5 Cu3 I3 163.98(6) . .
Cu1 I5 Cu3 I3 98.77(7) . .
Cu2 I5 Cu3 I3 28.73(6) . .
Cu6 I5 Cu3 Cu1 116.88(7) 2_755 .
Cu4 I5 Cu3 Cu1 65.21(7) . .
Cu2 I5 Cu3 Cu1 -70.03(6) . .
Cu6 I5 Cu3 Cu2 -173.08(7) 2_755 .
Cu4 I5 Cu3 Cu2 135.25(7) . .
Cu1 I5 Cu3 Cu2 70.03(6) . .
Cu6 I5 Cu4 N2 -151.5(3) 2_755 .
Cu1 I5 Cu4 N2 -34.7(3) . .
Cu3 I5 Cu4 N2 -87.6(3) . .
Cu2 I5 Cu4 N2 -27.3(3) . .
Cu6 I5 Cu4 I4 -24.42(8) 2_755 2_755
Cu1 I5 Cu4 I4 92.43(9) . 2_755
Cu3 I5 Cu4 I4 39.53(10) . 2_755
Cu2 I5 Cu4 I4 99.83(10) . 2_755
Cu1 I5 Cu4 Cu6 116.86(8) . 2_755
Cu3 I5 Cu4 Cu6 63.95(8) . 2_755
Cu2 I5 Cu4 Cu6 124.25(10) . 2_755
Cu6 I5 Cu4 Cu2 41.18(8) 2_755 2_755
Cu1 I5 Cu4 Cu2 158.04(10) . 2_755
Cu3 I5 Cu4 Cu2 105.13(9) . 2_755
Cu2 I5 Cu4 Cu2 165.43(4) . 2_755
Cu6 I5 Cu4 I3 101.76(9) 2_755 2_755
Cu1 I5 Cu4 I3 -141.38(8) . 2_755
Cu3 I5 Cu4 I3 165.71(6) . 2_755
Cu2 I5 Cu4 I3 -133.99(8) . 2_755
Cu2 I1 Cu5 N3 -60.7(3) . 3_765
Cu1 I1 Cu5 N3 7.5(3) . 3_765
Cu6 I1 Cu5 N3 -111.3(3) . 3_765
Cu2 I1 Cu5 N4 86.2(3) . 2_745
Cu1 I1 Cu5 N4 154.4(3) . 2_745
Cu6 I1 Cu5 N4 35.6(3) . 2_745
Cu2 I1 Cu5 I3 -163.90(6) . 4_565
Cu1 I1 Cu5 I3 -95.72(7) . 4_565
Cu6 I1 Cu5 I3 145.52(6) . 4_565
I2 Cu1 N1 N2 88.3(9) . .
I1 Cu1 N1 N2 -145.8(8) . .
Cu3 Cu1 N1 N2 17.9(13) . .
Cu2 Cu1 N1 N2 -89.1(9) . .
I5 Cu1 N1 N2 -31.0(9) . .
I2 Cu1 N1 C2 -99.8(13) . .
I1 Cu1 N1 C2 26.1(14) . .
Cu3 Cu1 N1 C2 -170.2(10) . .
Cu2 Cu1 N1 C2 82.8(14) . .
I5 Cu1 N1 C2 141.0(13) . .
C2 N1 N2 N3 2.5(14) . .
Cu1 N1 N2 N3 176.3(8) . .
C2 N1 N2 Cu4 -174.8(9) . .
Cu1 N1 N2 Cu4 -0.9(13) . .
I4 Cu4 N2 N1 -91.4(9) 2_755 .
Cu6 Cu4 N2 N1 -14.8(13) 2_755 .
Cu2 Cu4 N2 N1 -173.2(6) 2_755 .
I5 Cu4 N2 N1 32.8(10) . .
I3 Cu4 N2 N1 145.0(9) 2_755 .
I4 Cu4 N2 N3 91.7(9) 2_755 .
Cu6 Cu4 N2 N3 168.2(6) 2_755 .
Cu2 Cu4 N2 N3 9.9(14) 2_755 .
I5 Cu4 N2 N3 -144.2(9) . .
I3 Cu4 N2 N3 -32.0(9) 2_755 .
N1 N2 N3 C1 -2.6(14) . .
Cu4 N2 N3 C1 174.7(8) . .
N1 N2 N3 Cu5 178.9(8) . 3_765
Cu4 N2 N3 Cu5 -3.7(13) . 3_765
C2 C1 N3 N2 1.7(15) . .
C2 C1 N3 Cu5 179.8(10) . 3_765
I2 Cu3 N6 C4 101.8(13) . .
I3 Cu3 N6 C4 -25.2(13) . .
Cu1 Cu3 N6 C4 174.6(10) . .
Cu2 Cu3 N6 C4 -82.1(13) . .
I5 Cu3 N6 C4 -140.1(13) . .
I2 Cu3 N6 N5 -85.1(9) . .
I3 Cu3 N6 N5 147.9(8) . .
Cu1 Cu3 N6 N5 -12.3(13) . .
Cu2 Cu3 N6 N5 91.0(9) . .
I5 Cu3 N6 N5 33.0(9) . .
C3 N4 N5 N6 -2.5(14) . .
Cu5 N4 N5 N6 -179.4(8) 2_755 .
C3 N4 N5 Cu6 -172.9(9) . 2_755
Cu5 N4 N5 Cu6 10.2(14) 2_755 2_755
C4 N6 N5 N4 2.2(14) . .
Cu3 N6 N5 N4 -172.6(8) . .
C4 N6 N5 Cu6 172.4(9) . 2_755
Cu3 N6 N5 Cu6 -2.3(13) . 2_755
N5 N6 C4 C3 -0.9(15) . .
Cu3 N6 C4 C3 172.8(10) . .
N6 C4 C3 N4 -0.6(16) . .
N5 N4 C3 C4 2.0(15) . .
Cu5 N4 C3 C4 178.3(10) 2_755 .
N2 N1 C2 C1 -1.3(16) . .
Cu1 N1 C2 C1 -174.0(10) . .
N3 C1 C2 N1 -0.2(16) . .
C10 C9 N9 C5 109(3) . .
C10 C9 N9 N8 -70(3) . .
C5 N9 N8 N7 3(3) . .
C9 N9 N8 N7 -177(2) . .
C6 N7 N8 N9 -4(2) . .
C7 N7 N8 N9 -179(2) . .
C6 N7 C7 C8 151(3) . .
N8 N7 C7 C8 -35(4) . .
N8 N9 C5 C6 -1(2) . .
C9 N9 C5 C6 179(2) . .
N8 N7 C6 C5 3.7(16) . .
C7 N7 C6 C5 177(2) . .
N9 C5 C6 N7 -1.3(14) . .
